data_1502485
loop_
_publ_author_name
'Huang, Huanan'
'Li, Jing'
'Lescop, Christophe'
'Duan, Zheng'

_publ_section_title
;
 Palladium-catalyzed regioselective C-S bond cleavage of thiophenes.
;
_journal_issue 19
_journal_name_full 'Organic letters'
_journal_page_first 5252
_journal_page_last 5255
_journal_paper_doi 10.1021/ol2021302
_journal_volume 13
_journal_year 2011
_chemical_formula_sum 'C60 H36 F4 S'
_chemical_formula_weight 864.95
_chemical_name_systematic
; 
 ? 
;
_space_group_IT_number 2
_symmetry_cell_setting triclinic
_symmetry_space_group_name_Hall '-P 1'
_symmetry_space_group_name_H-M 'P -1'
_atom_sites_solution_hydrogens geom
_atom_sites_solution_primary direct
_atom_sites_solution_secondary difmap
_audit_creation_method SHELXL-97
_cell_angle_alpha 83.243(5)
_cell_angle_beta 85.577(5)
_cell_angle_gamma 80.954(5)
_cell_formula_units_Z 2
_cell_length_a 11.179(5)
_cell_length_b 12.528(5)
_cell_length_c 17.631(5)
_cell_measurement_reflns_used none
_cell_measurement_temperature 150(2)
_cell_measurement_theta_max 27.51
_cell_measurement_theta_min 1.17
_cell_volume 2417.3(16)
_computing_structure_refinement 'SHELXL-97 (Sheldrick, 1997)'
_computing_structure_solution 'SHELXS-97 (Sheldrick, 1990)'
_diffrn_ambient_temperature 150(2)
_diffrn_measured_fraction_theta_full 0.972
_diffrn_measured_fraction_theta_max 0.972
_diffrn_measurement_device_type CCD
_diffrn_radiation_monochromator graphite
_diffrn_radiation_source 'fine-focus sealed tube'
_diffrn_radiation_type MoK\a
_diffrn_radiation_wavelength 0.71069
_diffrn_reflns_av_R_equivalents 0.0784
_diffrn_reflns_av_sigmaI/netI 0.1827
_diffrn_reflns_limit_h_max 14
_diffrn_reflns_limit_h_min -14
_diffrn_reflns_limit_k_max 13
_diffrn_reflns_limit_k_min -16
_diffrn_reflns_limit_l_max 22
_diffrn_reflns_limit_l_min -21
_diffrn_reflns_number 23140
_diffrn_reflns_theta_full 27.51
_diffrn_reflns_theta_max 27.51
_diffrn_reflns_theta_min 1.17
_diffrn_standards_decay_% none
_exptl_absorpt_coefficient_mu 0.120
_exptl_absorpt_correction_type none
_exptl_crystal_colour red
_exptl_crystal_density_diffrn 1.188
_exptl_crystal_density_method 'not measured'
_exptl_crystal_description plate
_exptl_crystal_F_000 896
_exptl_crystal_size_max 0.3
_exptl_crystal_size_mid 0.14
_exptl_crystal_size_min 0.07
_refine_diff_density_max 0.364
_refine_diff_density_min -0.413
_refine_diff_density_rms 0.092
_refine_ls_extinction_coef 0.0262(17)
_refine_ls_extinction_method SHELXL
_refine_ls_goodness_of_fit_ref 0.847
_refine_ls_hydrogen_treatment constr
_refine_ls_matrix_type full
_refine_ls_number_parameters 586
_refine_ls_number_reflns 10813
_refine_ls_number_restraints 0
_refine_ls_restrained_S_all 0.847
_refine_ls_R_factor_all 0.1675
_refine_ls_R_factor_gt 0.0712
_refine_ls_shift/su_max 0.000
_refine_ls_shift/su_mean 0.000
_refine_ls_structure_factor_coef Fsqd
_refine_ls_weighting_details 'calc w=1/[\s^2^(Fo^2^)+(0.0958P)^2^+0.0000P] where P=(Fo^2^+2Fc^2^)/3'
_refine_ls_weighting_scheme calc
_refine_ls_wR_factor_gt 0.1711
_refine_ls_wR_factor_ref 0.2060
_reflns_number_gt 4390
_reflns_number_total 10813
_reflns_threshold_expression >2sigma(I)
_cod_data_source_file ol2021302_si_002.cif
_cod_data_source_block newsq
_cod_database_code 1502485

loop_
_symmetry_equiv_pos_as_xyz
'x, y, z'
'-x, -y, -z'

loop_
_atom_site_label
_atom_site_type_symbol
_atom_site_fract_x
_atom_site_fract_y
_atom_site_fract_z
_atom_site_U_iso_or_equiv
_atom_site_adp_type
_atom_site_occupancy
_atom_site_symmetry_multiplicity
_atom_site_calc_flag
_atom_site_refinement_flags
C1 C 0.1545(3) 0.3102(3) 0.5945(2) 0.0242(9) Uani 1 1 d .
C2 C 0.1000(3) 0.3808(3) 0.6481(2) 0.0231(9) Uani 1 1 d .
C3 C -0.0238(3) 0.4158(3) 0.6474(2) 0.0238(9) Uani 1 1 d .
C4 C -0.0948(3) 0.3759(3) 0.5970(2) 0.0245(9) Uani 1 1 d .
C5 C -0.0403(3) 0.3044(3) 0.5446(2) 0.0236(9) Uani 1 1 d .
C6 C 0.0867(3) 0.2740(3) 0.5414(2) 0.0243(9) Uani 1 1 d .
C7 C 0.1656(3) 0.2059(3) 0.4894(2) 0.0251(9) Uani 1 1 d .
C8 C 0.2876(3) 0.1924(3) 0.5094(2) 0.0259(9) Uani 1 1 d .
C9 C 0.3806(4) 0.1298(3) 0.4701(2) 0.0322(10) Uani 1 1 d .
H9 H 0.4601 0.1192 0.4849 0.039 Uiso 1 1 calc R
C10 C 0.3495(4) 0.0845(3) 0.4087(3) 0.0363(11) Uani 1 1 d .
C11 C 0.2329(4) 0.0996(3) 0.3840(2) 0.0339(10) Uani 1 1 d .
H11 H 0.2166 0.0701 0.3406 0.041 Uiso 1 1 calc R
C12 C 0.1407(4) 0.1595(3) 0.4254(2) 0.0291(10) Uani 1 1 d .
H12 H 0.0616 0.1687 0.4103 0.035 Uiso 1 1 calc R
C13 C -0.1190(3) 0.2569(3) 0.4968(2) 0.0233(9) Uani 1 1 d .
C14 C -0.1282(4) 0.1471(3) 0.5076(2) 0.0298(10) Uani 1 1 d .
H14 H -0.0812 0.1015 0.5430 0.036 Uiso 1 1 calc R
C15 C -0.2059(4) 0.1043(3) 0.4666(2) 0.0341(10) Uani 1 1 d .
H15 H -0.2118 0.0306 0.4741 0.041 Uiso 1 1 calc R
C16 C -0.2746(4) 0.1727(3) 0.4143(2) 0.0319(10) Uani 1 1 d .
C17 C -0.2667(4) 0.2813(3) 0.3999(2) 0.0308(10) Uani 1 1 d .
H17 H -0.3119 0.3251 0.3627 0.037 Uiso 1 1 calc R
C18 C -0.1895(3) 0.3242(3) 0.4421(2) 0.0282(9) Uani 1 1 d .
H18 H -0.1843 0.3981 0.4342 0.034 Uiso 1 1 calc R
C19 C -0.2286(3) 0.4062(3) 0.6019(2) 0.0242(9) Uani 1 1 d .
C20 C -0.3023(3) 0.3296(3) 0.6314(2) 0.0285(9) Uani 1 1 d .
H20 H -0.2668 0.2595 0.6483 0.034 Uiso 1 1 calc R
C21 C -0.4283(4) 0.3560(3) 0.6361(2) 0.0293(10) Uani 1 1 d .
H21 H -0.4771 0.3047 0.6565 0.035 Uiso 1 1 calc R
C22 C -0.4784(4) 0.4598(3) 0.6097(2) 0.0288(10) Uani 1 1 d .
C23 C -0.4095(4) 0.5371(3) 0.5800(2) 0.0314(10) Uani 1 1 d .
H23 H -0.4459 0.6066 0.5622 0.038 Uiso 1 1 calc R
C24 C -0.2827(3) 0.5100(3) 0.5767(2) 0.0305(10) Uani 1 1 d .
H24 H -0.2346 0.5624 0.5575 0.037 Uiso 1 1 calc R
C25 C -0.0833(3) 0.4901(3) 0.7047(2) 0.0254(9) Uani 1 1 d .
C26 C -0.0602(4) 0.5965(3) 0.7015(3) 0.0358(11) Uani 1 1 d .
H26 H -0.0068 0.6227 0.6633 0.043 Uiso 1 1 calc R
C27 C -0.1165(4) 0.6637(3) 0.7550(3) 0.0406(12) Uani 1 1 d .
H27 H -0.1018 0.7351 0.7525 0.049 Uiso 1 1 calc R
C28 C -0.1932(4) 0.6246(3) 0.8111(3) 0.0399(12) Uani 1 1 d .
C29 C -0.2199(4) 0.5200(3) 0.8172(2) 0.0349(10) Uani 1 1 d .
H29 H -0.2734 0.4952 0.8559 0.042 Uiso 1 1 calc R
C30 C -0.1633(4) 0.4529(3) 0.7630(2) 0.0299(10) Uani 1 1 d .
H30 H -0.1792 0.3818 0.7658 0.036 Uiso 1 1 calc R
C31 C 0.1753(3) 0.4169(3) 0.7035(2) 0.0245(9) Uani 1 1 d .
H31 H 0.1749 0.4915 0.7013 0.029 Uiso 1 1 calc R
C32 C 0.2436(3) 0.3554(3) 0.7563(2) 0.0258(9) Uani 1 1 d .
C33 C 0.3325(4) 0.3963(3) 0.7985(2) 0.0276(9) Uani 1 1 d .
C34 C 0.4088(3) 0.3082(3) 0.8297(2) 0.0253(9) Uani 1 1 d .
C35 C 0.3640(3) 0.2079(3) 0.8141(2) 0.0247(9) Uani 1 1 d .
C36 C 0.2628(3) 0.2350(3) 0.7735(2) 0.0246(9) Uani 1 1 d .
C37 C 0.1759(4) 0.1624(3) 0.7598(2) 0.0272(9) Uani 1 1 d .
C38 C 0.2144(4) 0.0599(3) 0.7330(2) 0.0326(10) Uani 1 1 d .
H38 H 0.2964 0.0360 0.7226 0.039 Uiso 1 1 calc R
C39 C 0.1281(4) -0.0048(3) 0.7223(3) 0.0406(12) Uani 1 1 d .
H39 H 0.1535 -0.0733 0.7062 0.049 Uiso 1 1 calc R
C40 C 0.0057(4) 0.0301(3) 0.7351(3) 0.0434(12) Uani 1 1 d .
H40 H -0.0509 -0.0136 0.7266 0.052 Uiso 1 1 calc R
C41 C -0.0317(4) 0.1308(3) 0.7606(3) 0.0419(12) Uani 1 1 d .
H41 H -0.1141 0.1552 0.7692 0.050 Uiso 1 1 calc R
C42 C 0.0517(4) 0.1954(3) 0.7734(2) 0.0317(10) Uani 1 1 d .
H42 H 0.0248 0.2624 0.7915 0.038 Uiso 1 1 calc R
C43 C 0.4194(4) 0.0963(3) 0.8445(2) 0.0274(9) Uani 1 1 d .
C44 C 0.3754(4) 0.0461(3) 0.9123(3) 0.0473(13) Uani 1 1 d .
H44 H 0.3105 0.0824 0.9400 0.057 Uiso 1 1 calc R
C45 C 0.4272(5) -0.0588(4) 0.9399(3) 0.0578(15) Uani 1 1 d .
H45 H 0.3961 -0.0928 0.9853 0.069 Uiso 1 1 calc R
C46 C 0.5247(5) -0.1114(3) 0.8994(3) 0.0468(13) Uani 1 1 d .
H46 H 0.5597 -0.1810 0.9178 0.056 Uiso 1 1 calc R
C47 C 0.5701(4) -0.0627(3) 0.8328(3) 0.0471(13) Uani 1 1 d .
H47 H 0.6368 -0.0983 0.8062 0.057 Uiso 1 1 calc R
C48 C 0.5163(4) 0.0410(3) 0.8044(3) 0.0395(11) Uani 1 1 d .
H48 H 0.5460 0.0734 0.7581 0.047 Uiso 1 1 calc R
C49 C 0.5095(4) 0.3087(3) 0.8795(2) 0.0269(9) Uani 1 1 d .
C50 C 0.4874(4) 0.3613(3) 0.9461(2) 0.0339(10) Uani 1 1 d .
H50 H 0.4101 0.3971 0.9583 0.041 Uiso 1 1 calc R
C51 C 0.5801(4) 0.3602(3) 0.9938(2) 0.0364(11) Uani 1 1 d .
H51 H 0.5643 0.3949 1.0381 0.044 Uiso 1 1 calc R
C52 C 0.6963(4) 0.3081(3) 0.9766(3) 0.0393(11) Uani 1 1 d .
H52 H 0.7581 0.3078 1.0091 0.047 Uiso 1 1 calc R
C53 C 0.7192(4) 0.2572(3) 0.9112(3) 0.0372(11) Uani 1 1 d .
H53 H 0.7970 0.2227 0.8991 0.045 Uiso 1 1 calc R
C54 C 0.6266(4) 0.2567(3) 0.8627(2) 0.0341(10) Uani 1 1 d .
H54 H 0.6431 0.2213 0.8187 0.041 Uiso 1 1 calc R
C55 C 0.3406(4) 0.5125(3) 0.7990(2) 0.0257(9) Uani 1 1 d .
C56 C 0.4498(4) 0.5538(3) 0.7844(2) 0.0321(10) Uani 1 1 d .
H56 H 0.5204 0.5068 0.7733 0.038 Uiso 1 1 calc R
C57 C 0.4556(4) 0.6633(3) 0.7859(3) 0.0392(11) Uani 1 1 d .
H57 H 0.5299 0.6886 0.7775 0.047 Uiso 1 1 calc R
C58 C 0.3501(4) 0.7352(3) 0.8001(3) 0.0406(12) Uani 1 1 d .
H58 H 0.3533 0.8090 0.7996 0.049 Uiso 1 1 calc R
C59 C 0.2413(4) 0.6967(3) 0.8150(3) 0.0404(12) Uani 1 1 d .
H59 H 0.1711 0.7444 0.8257 0.048 Uiso 1 1 calc R
C60 C 0.2356(4) 0.5857(3) 0.8139(2) 0.0325(10) Uani 1 1 d .
H60 H 0.1613 0.5606 0.8232 0.039 Uiso 1 1 calc R
F1 F 0.4366(2) 0.0211(2) 0.36935(15) 0.0519(7) Uani 1 1 d .
F2 F -0.3517(2) 0.12998(18) 0.37452(15) 0.0445(7) Uani 1 1 d .
F3 F -0.60026(19) 0.48531(17) 0.61269(14) 0.0383(6) Uani 1 1 d .
F4 F -0.2486(3) 0.6907(2) 0.86365(16) 0.0574(8) Uani 1 1 d .
S1 S 0.30845(9) 0.26000(8) 0.58631(6) 0.0275(3) Uani 1 1 d .

loop_
_atom_site_aniso_label
_atom_site_aniso_U_11
_atom_site_aniso_U_22
_atom_site_aniso_U_33
_atom_site_aniso_U_23
_atom_site_aniso_U_13
_atom_site_aniso_U_12
C1 0.020(2) 0.0171(18) 0.035(2) -0.0018(17) -0.0056(18) 0.0009(15)
C2 0.019(2) 0.0196(18) 0.030(2) 0.0045(17) -0.0077(17) -0.0032(15)
C3 0.023(2) 0.0210(18) 0.028(2) -0.0027(17) -0.0054(17) -0.0013(16)
C4 0.024(2) 0.0190(18) 0.029(2) 0.0050(17) -0.0045(18) -0.0015(16)
C5 0.024(2) 0.0176(18) 0.030(2) -0.0008(17) -0.0073(18) -0.0034(15)
C6 0.026(2) 0.0173(18) 0.028(2) 0.0039(17) -0.0040(18) -0.0015(16)
C7 0.018(2) 0.0237(19) 0.032(2) -0.0030(18) -0.0025(17) 0.0010(16)
C8 0.025(2) 0.0232(19) 0.030(2) -0.0042(17) -0.0005(18) -0.0042(16)
C9 0.024(2) 0.030(2) 0.042(3) -0.007(2) -0.003(2) -0.0009(17)
C10 0.028(2) 0.038(2) 0.043(3) -0.016(2) 0.005(2) 0.0027(19)
C11 0.039(3) 0.035(2) 0.030(2) -0.011(2) -0.003(2) -0.0054(19)
C12 0.032(2) 0.028(2) 0.029(2) -0.0039(18) -0.0058(19) -0.0057(18)
C13 0.017(2) 0.0228(19) 0.030(2) -0.0032(17) -0.0028(17) -0.0011(15)
C14 0.026(2) 0.022(2) 0.041(3) -0.0001(19) -0.003(2) -0.0051(17)
C15 0.034(2) 0.028(2) 0.044(3) -0.007(2) -0.006(2) -0.0093(18)
C16 0.025(2) 0.035(2) 0.039(3) -0.011(2) -0.007(2) -0.0074(18)
C17 0.027(2) 0.033(2) 0.032(2) -0.0045(19) -0.0061(19) 0.0006(18)
C18 0.029(2) 0.023(2) 0.032(2) -0.0051(18) -0.0005(19) -0.0012(17)
C19 0.018(2) 0.0215(19) 0.033(2) -0.0030(17) -0.0051(17) -0.0018(16)
C20 0.022(2) 0.024(2) 0.038(3) -0.0029(19) -0.0054(19) -0.0002(17)
C21 0.026(2) 0.024(2) 0.039(3) -0.0062(19) -0.0041(19) -0.0046(17)
C22 0.021(2) 0.026(2) 0.039(3) -0.0057(19) -0.0062(19) 0.0010(17)
C23 0.027(2) 0.021(2) 0.043(3) -0.0027(19) -0.002(2) 0.0049(17)
C24 0.023(2) 0.029(2) 0.039(3) -0.0008(19) -0.0042(19) -0.0068(17)
C25 0.024(2) 0.0185(19) 0.032(2) -0.0022(18) -0.0056(18) 0.0016(16)
C26 0.041(3) 0.021(2) 0.044(3) -0.001(2) -0.004(2) -0.0006(18)
C27 0.047(3) 0.022(2) 0.052(3) -0.002(2) -0.004(2) -0.003(2)
C28 0.040(3) 0.032(2) 0.045(3) -0.015(2) -0.006(2) 0.012(2)
C29 0.030(2) 0.039(2) 0.033(3) -0.004(2) 0.000(2) 0.0033(19)
C30 0.026(2) 0.027(2) 0.037(3) -0.0049(19) -0.0015(19) -0.0030(17)
C31 0.018(2) 0.0210(19) 0.034(2) -0.0030(17) -0.0020(18) -0.0002(15)
C32 0.023(2) 0.0237(19) 0.032(2) -0.0044(17) -0.0041(18) -0.0038(16)
C33 0.027(2) 0.023(2) 0.034(2) -0.0071(18) -0.0049(19) -0.0051(17)
C34 0.022(2) 0.025(2) 0.030(2) -0.0051(17) -0.0029(18) -0.0030(16)
C35 0.026(2) 0.0215(19) 0.027(2) -0.0001(17) -0.0031(18) -0.0041(16)
C36 0.025(2) 0.0197(19) 0.030(2) -0.0050(17) -0.0028(18) -0.0045(16)
C37 0.034(2) 0.0220(19) 0.026(2) -0.0009(17) -0.0096(19) -0.0016(17)
C38 0.033(2) 0.022(2) 0.042(3) -0.0061(19) -0.004(2) 0.0020(17)
C39 0.046(3) 0.023(2) 0.056(3) -0.010(2) -0.006(2) -0.008(2)
C40 0.038(3) 0.042(3) 0.056(3) -0.015(2) -0.003(2) -0.017(2)
C41 0.030(3) 0.037(2) 0.060(3) -0.006(2) -0.001(2) -0.010(2)
C42 0.030(2) 0.026(2) 0.040(3) -0.0041(19) -0.005(2) -0.0047(18)
C43 0.030(2) 0.024(2) 0.030(2) -0.0046(18) -0.0082(19) -0.0050(17)
C44 0.048(3) 0.035(3) 0.054(3) -0.002(2) 0.007(3) 0.001(2)
C45 0.081(4) 0.035(3) 0.051(3) 0.013(2) -0.002(3) -0.001(3)
C46 0.056(3) 0.022(2) 0.062(4) 0.002(2) -0.015(3) -0.003(2)
C47 0.046(3) 0.024(2) 0.067(4) -0.008(2) 0.006(3) 0.006(2)
C48 0.044(3) 0.026(2) 0.043(3) 0.001(2) 0.010(2) 0.006(2)
C49 0.028(2) 0.024(2) 0.030(2) -0.0015(18) -0.0036(18) -0.0106(17)
C50 0.035(3) 0.030(2) 0.038(3) -0.008(2) -0.007(2) -0.0022(18)
C51 0.049(3) 0.032(2) 0.030(2) -0.008(2) -0.007(2) -0.004(2)
C52 0.045(3) 0.036(2) 0.039(3) 0.003(2) -0.019(2) -0.008(2)
C53 0.030(3) 0.039(2) 0.042(3) -0.002(2) -0.007(2) -0.0022(19)
C54 0.035(3) 0.031(2) 0.035(3) -0.005(2) -0.009(2) 0.0010(19)
C55 0.031(2) 0.0207(19) 0.026(2) -0.0051(17) -0.0070(18) -0.0019(17)
C56 0.032(2) 0.028(2) 0.037(3) -0.0018(19) -0.009(2) -0.0042(18)
C57 0.046(3) 0.032(2) 0.043(3) -0.001(2) -0.016(2) -0.012(2)
C58 0.057(3) 0.023(2) 0.044(3) -0.002(2) -0.020(2) -0.006(2)
C59 0.056(3) 0.021(2) 0.044(3) -0.009(2) -0.014(2) 0.005(2)
C60 0.035(3) 0.030(2) 0.033(2) -0.0065(19) -0.009(2) -0.0018(18)
F1 0.0340(16) 0.0652(17) 0.0597(18) -0.0376(15) 0.0065(13) 0.0009(13)
F2 0.0365(15) 0.0503(15) 0.0532(17) -0.0193(13) -0.0117(13) -0.0122(12)
F3 0.0192(13) 0.0372(13) 0.0569(17) -0.0066(12) -0.0021(11) 0.0017(10)
F4 0.061(2) 0.0496(16) 0.0585(19) -0.0288(14) 0.0024(15) 0.0150(13)
S1 0.0202(5) 0.0281(5) 0.0347(6) -0.0075(5) -0.0032(5) -0.0018(4)

loop_
_atom_type_symbol
_atom_type_description
_atom_type_scat_dispersion_real
_atom_type_scat_dispersion_imag
_atom_type_scat_source
C C 0.0033 0.0016 'International Tables Vol C Tables 4.2.6.8 and 6.1.1.4'
H H 0.0000 0.0000 'International Tables Vol C Tables 4.2.6.8 and 6.1.1.4'
S S 0.1246 0.1234 'International Tables Vol C Tables 4.2.6.8 and 6.1.1.4'
F F 0.0171 0.0103 'International Tables Vol C Tables 4.2.6.8 and 6.1.1.4'

loop_
_geom_angle_atom_site_label_1
_geom_angle_atom_site_label_2
_geom_angle_atom_site_label_3
_geom_angle
C6 C1 C2 121.9(3)
C6 C1 S1 113.4(3)
C2 C1 S1 124.7(3)
C3 C2 C1 118.5(3)
C3 C2 C31 121.4(3)
C1 C2 C31 120.1(3)
C2 C3 C4 120.5(3)
C2 C3 C25 119.1(3)
C4 C3 C25 120.2(3)
C5 C4 C3 120.6(3)
C5 C4 C19 119.6(3)
C3 C4 C19 119.8(3)
C4 C5 C6 119.3(3)
C4 C5 C13 119.1(3)
C6 C5 C13 121.5(3)
C1 C6 C5 119.0(3)
C1 C6 C7 111.2(3)
C5 C6 C7 129.9(4)
C12 C7 C8 118.0(4)
C12 C7 C6 131.5(3)
C8 C7 C6 110.5(3)
C9 C8 C7 122.2(4)
C9 C8 S1 124.1(3)
C7 C8 S1 113.7(3)
C10 C9 C8 116.8(4)
F1 C10 C9 119.0(4)
F1 C10 C11 117.4(4)
C9 C10 C11 123.5(4)
C10 C11 C12 118.7(4)
C11 C12 C7 120.7(4)
C14 C13 C18 118.6(4)
C14 C13 C5 121.0(3)
C18 C13 C5 120.3(3)
C15 C14 C13 121.1(4)
C16 C15 C14 118.8(4)
F2 C16 C17 119.0(3)
F2 C16 C15 118.4(3)
C17 C16 C15 122.6(4)
C16 C17 C18 118.3(4)
C17 C18 C13 120.6(3)
C24 C19 C20 118.7(3)
C24 C19 C4 121.1(3)
C20 C19 C4 120.2(3)
C19 C20 C21 121.3(3)
C22 C21 C20 118.2(4)
F3 C22 C23 119.0(3)
F3 C22 C21 118.6(4)
C23 C22 C21 122.5(4)
C22 C23 C24 118.8(4)
C19 C24 C23 120.6(4)
C26 C25 C30 118.6(4)
C26 C25 C3 121.3(4)
C30 C25 C3 120.1(3)
C27 C26 C25 120.2(4)
C28 C27 C26 119.6(4)
C27 C28 F4 119.5(4)
C27 C28 C29 122.9(4)
F4 C28 C29 117.6(4)
C28 C29 C30 117.3(4)
C29 C30 C25 121.4(4)
C32 C31 C2 128.1(3)
C31 C32 C33 123.9(3)
C31 C32 C36 128.5(4)
C33 C32 C36 106.7(3)
C34 C33 C32 107.7(3)
C34 C33 C55 128.1(4)
C32 C33 C55 123.9(3)
C33 C34 C49 127.4(3)
C33 C34 C35 108.4(3)
C49 C34 C35 123.8(3)
C36 C35 C34 109.6(3)
C36 C35 C43 126.9(3)
C34 C35 C43 123.4(3)
C35 C36 C37 127.0(3)
C35 C36 C32 107.0(3)
C37 C36 C32 125.3(3)
C42 C37 C38 118.3(4)
C42 C37 C36 119.6(3)
C38 C37 C36 122.1(4)
C39 C38 C37 119.2(4)
C40 C39 C38 121.6(4)
C39 C40 C41 119.1(4)
C42 C41 C40 120.6(4)
C41 C42 C37 121.2(4)
C44 C43 C48 118.7(4)
C44 C43 C35 121.1(4)
C48 C43 C35 120.2(4)
C43 C44 C45 120.7(5)
C46 C45 C44 119.4(5)
C47 C46 C45 120.7(4)
C46 C47 C48 119.7(4)
C43 C48 C47 120.8(4)
C54 C49 C50 118.5(4)
C54 C49 C34 121.8(4)
C50 C49 C34 119.7(4)
C51 C50 C49 120.1(4)
C50 C51 C52 121.0(4)
C53 C52 C51 119.3(4)
C52 C53 C54 120.5(4)
C53 C54 C49 120.5(4)
C56 C55 C60 117.8(3)
C56 C55 C33 122.5(3)
C60 C55 C33 119.7(4)
C57 C56 C55 121.6(4)
C56 C57 C58 119.9(4)
C59 C58 C57 119.7(4)
C58 C59 C60 120.3(4)
C55 C60 C59 120.7(4)
C8 S1 C1 91.11(19)

loop_
_geom_bond_atom_site_label_1
_geom_bond_atom_site_label_2
_geom_bond_distance
C1 C6 1.406(5)
C1 C2 1.409(5)
C1 S1 1.738(4)
C2 C3 1.385(5)
C2 C31 1.490(5)
C3 C4 1.417(5)
C3 C25 1.501(5)
C4 C5 1.401(5)
C4 C19 1.482(5)
C5 C6 1.409(5)
C5 C13 1.495(5)
C6 C7 1.472(5)
C7 C12 1.394(5)
C7 C8 1.414(5)
C8 C9 1.391(5)
C8 S1 1.730(4)
C9 C10 1.372(5)
C10 F1 1.357(4)
C10 C11 1.383(6)
C11 C12 1.388(5)
C13 C14 1.384(5)
C13 C18 1.407(5)
C14 C15 1.378(5)
C15 C16 1.374(5)
C16 F2 1.359(4)
C16 C17 1.370(5)
C17 C18 1.389(5)
C19 C24 1.383(5)
C19 C20 1.391(5)
C20 C21 1.393(5)
C21 C22 1.375(5)
C22 F3 1.348(4)
C22 C23 1.364(5)
C23 C24 1.403(5)
C25 C26 1.391(5)
C25 C30 1.396(6)
C26 C27 1.387(6)
C27 C28 1.356(6)
C28 F4 1.364(5)
C28 C29 1.379(6)
C29 C30 1.396(5)
C31 C32 1.341(5)
C32 C33 1.473(5)
C32 C36 1.487(5)
C33 C34 1.371(5)
C33 C55 1.474(5)
C34 C49 1.482(5)
C34 C35 1.486(5)
C35 C36 1.362(5)
C35 C43 1.493(5)
C36 C37 1.482(5)
C37 C42 1.396(5)
C37 C38 1.413(5)
C38 C39 1.390(6)
C39 C40 1.379(6)
C40 C41 1.382(6)
C41 C42 1.373(5)
C43 C44 1.377(6)
C43 C48 1.383(5)
C44 C45 1.398(6)
C45 C46 1.377(7)
C46 C47 1.359(7)
C47 C48 1.396(5)
C49 C54 1.394(5)
C49 C50 1.400(5)
C50 C51 1.381(6)
C51 C52 1.387(6)
C52 C53 1.371(6)
C53 C54 1.394(5)
C55 C56 1.393(5)
C55 C60 1.400(5)
C56 C57 1.387(5)
C57 C58 1.393(6)
C58 C59 1.373(6)
C59 C60 1.404(5)
